data_7247958
loop_
_publ_author_name
'Nechipadappu, Sunil Kumar'
'Swain, Debasish'

_publ_section_title
;
 New drug--drug and drug--nutraceutical salts of anti-emetic drug
 domperidone: structural and physicochemical aspects of new salts
;
_journal_issue 7
_journal_name_full CrystEngComm
_journal_page_first 926
_journal_page_last 942
_journal_paper_doi 10.1039/D3CE01000G
_journal_volume 26
_journal_year 2024
_chemical_formula_moiety 'C22 H25 Cl N5 O2, C6 H4 N O2, 2(H2 O), 0.805(O)'
_chemical_formula_sum 'C28 H33 Cl N6 O6.81'
_chemical_formula_weight 597.93
_chemical_name_common 'Domperidone nicotinate hydrate'
_chemical_name_systematic 'Domperidone nicotinate hydrate'
_space_group_crystal_system triclinic
_space_group_IT_number 2
_space_group_name_Hall '-P 1'
_space_group_name_H-M_alt 'P -1'
_atom_sites_solution_hydrogens mixed
_atom_sites_solution_primary difmap
_atom_sites_solution_secondary difmap
_audit_creation_method SHELXL-2019/3
_audit_update_record
;
2023-09-26 deposited with the CCDC.	2024-01-03 downloaded from the CCDC.
;
_cell_angle_alpha 99.812(5)
_cell_angle_beta 98.717(5)
_cell_angle_gamma 102.962(6)
_cell_formula_units_Z 2
_cell_length_a 7.3734(18)
_cell_length_b 10.207(2)
_cell_length_c 21.402(5)
_cell_measurement_reflns_used 9933
_cell_measurement_temperature 294(2)
_cell_measurement_theta_max 24.8
_cell_measurement_theta_min 2.50
_cell_volume 1516.2(6)
_computing_cell_refinement '<i>SAINT</i> (Bruker, 2016)'
_computing_data_collection '<i>APEX3</i> (Bruker, 2016)'
_computing_data_reduction 'Bruker SAINT'
_computing_molecular_graphics 'Bruker SHELXTL'
_computing_publication_material 'Bruker SHELXTL'
_computing_structure_refinement '<i>SHELXL2014</i> (Sheldrick, 2015)'
_computing_structure_solution '<i>SHELXT</i> (Sheldrick, 2015)'
_diffrn_ambient_temperature 294(2)
_diffrn_measured_fraction_theta_full 0.999
_diffrn_measured_fraction_theta_max 0.992
_diffrn_measurement_device_type 'Bruker D8 QUEST PHOTON-III'
_diffrn_measurement_method '\w and \f'
_diffrn_radiation_type MoK\a
_diffrn_radiation_wavelength 0.71073
_diffrn_reflns_av_R_equivalents 0.0560
_diffrn_reflns_av_unetI/netI 0.0545
_diffrn_reflns_Laue_measured_fraction_full 0.999
_diffrn_reflns_Laue_measured_fraction_max 0.992
_diffrn_reflns_limit_h_max 10
_diffrn_reflns_limit_h_min -10
_diffrn_reflns_limit_k_max 14
_diffrn_reflns_limit_k_min -14
_diffrn_reflns_limit_l_max 30
_diffrn_reflns_limit_l_min -30
_diffrn_reflns_number 47136
_diffrn_reflns_point_group_measured_fraction_full 0.999
_diffrn_reflns_point_group_measured_fraction_max 0.992
_diffrn_reflns_theta_full 25.242
_diffrn_reflns_theta_max 30.613
_diffrn_reflns_theta_min 2.118
_exptl_absorpt_coefficient_mu 0.179
_exptl_absorpt_correction_T_max 0.7461
_exptl_absorpt_correction_T_min 0.6627
_exptl_absorpt_correction_type multi-scan
_exptl_absorpt_process_details
;
 SADABS 2016/2: Krause, L., Herbst-Irmer, R., Sheldrick G.M. & Stalke D.,
 J. Appl. Cryst. 48 (2015) 3-10
;
_exptl_crystal_density_diffrn 1.310
_exptl_crystal_description block
_exptl_crystal_F_000 628.9
_exptl_crystal_recrystallization_method 'Re-crystallisation from solvent'
_exptl_crystal_size_max 0.110
_exptl_crystal_size_mid 0.100
_exptl_crystal_size_min 0.090
_refine_diff_density_max 0.516
_refine_diff_density_min -0.441
_refine_diff_density_rms 0.048
_refine_ls_extinction_method none
_refine_ls_goodness_of_fit_ref 1.016
_refine_ls_hydrogen_treatment mixed
_refine_ls_matrix_type full
_refine_ls_number_parameters 462
_refine_ls_number_reflns 9274
_refine_ls_number_restraints 271
_refine_ls_restrained_S_all 1.027
_refine_ls_R_factor_all 0.1265
_refine_ls_R_factor_gt 0.0585
_refine_ls_shift/su_max 0.001
_refine_ls_shift/su_mean 0.000
_refine_ls_structure_factor_coef Fsqd
_refine_ls_weighting_details 'w=1/[\s^2^(Fo^2^)+(0.0944P)^2^+0.3852P] where P=(Fo^2^+2Fc^2^)/3'
_refine_ls_weighting_scheme calc
_refine_ls_wR_factor_gt 0.1594
_refine_ls_wR_factor_ref 0.2079
_reflns_Friedel_coverage 0.000
_reflns_number_gt 4761
_reflns_number_total 9274
_reflns_threshold_expression 'I > 2\s(I)'
_cod_data_source_file d3ce01000g2.cif
_cod_data_source_block KB551_0m
_cod_depositor_comments 'Adding full bibliography for 7247958--7247965.cif.'
_cod_database_code 7247958
_shelx_shelxl_version_number 2019/3
_shelx_space_group_comment
;
The symmetry employed for this shelxl refinement is uniquely defined
by the following loop, which should always be used as a source of
symmetry information in preference to the above space-group names.
They are only intended as comments.
;
_shelx_estimated_absorpt_t_min 0.981
_shelx_estimated_absorpt_t_max 0.984

loop_
_space_group_symop_operation_xyz
'x, y, z'
'-x, -y, -z'

loop_
_atom_site_label
_atom_site_type_symbol
_atom_site_fract_x
_atom_site_fract_y
_atom_site_fract_z
_atom_site_U_iso_or_equiv
_atom_site_adp_type
_atom_site_occupancy
_atom_site_site_symmetry_order
_atom_site_calc_flag
_atom_site_refinement_flags_posn
_atom_site_refinement_flags_adp
_atom_site_refinement_flags_occupancy
_atom_site_disorder_assembly
_atom_site_disorder_group
C1 C 1.2344(3) 1.1031(2) 0.51153(11) 0.0481(5) Uani 1 1 d . . . . .
C2 C 1.2361(3) 1.0071(2) 0.45780(10) 0.0463(4) Uani 1 1 d . . . . .
H2 H 1.219045 1.025089 0.416450 0.056 Uiso 1 1 calc R U . . .
C3 C 1.2644(2) 0.88275(19) 0.46866(9) 0.0414(4) Uani 1 1 d . . . . .
C4 C 1.2906(3) 0.85554(19) 0.53078(9) 0.0417(4) Uani 1 1 d . . . . .
C5 C 1.2864(3) 0.9521(2) 0.58357(10) 0.0501(5) Uani 1 1 d . . . . .
H5 H 1.301809 0.934067 0.624928 0.060 Uiso 1 1 calc R U . . .
C6 C 1.2583(3) 1.0781(2) 0.57314(11) 0.0522(5) Uani 1 1 d . . . . .
H6 H 1.255632 1.145536 0.607963 0.063 Uiso 1 1 calc R U . . .
C7 C 1.3016(3) 0.6675(2) 0.45853(9) 0.0431(4) Uani 1 1 d . . . . .
C8 C 1.3402(3) 0.6407(2) 0.57262(9) 0.0437(4) Uani 1 1 d . . . . .
H8 H 1.367435 0.556305 0.551365 0.052 Uiso 1 1 calc R U . . .
C9 C 1.5055(3) 0.7112(2) 0.62866(10) 0.0505(5) Uani 1 1 d . . . . .
H9A H 1.621587 0.734910 0.612258 0.061 Uiso 1 1 calc R U . . .
H9B H 1.483742 0.795473 0.651062 0.061 Uiso 1 1 calc R U . . .
C10 C 1.5267(3) 0.6173(2) 0.67517(10) 0.0502(5) Uani 1 1 d . . . . .
H10A H 1.559168 0.536728 0.653498 0.060 Uiso 1 1 calc R U . . .
H10B H 1.629840 0.664822 0.711351 0.060 Uiso 1 1 calc R U . . .
C11 C 1.1834(3) 0.5059(2) 0.64543(10) 0.0552(5) Uani 1 1 d . . . . .
H11A H 1.068527 0.484186 0.662650 0.066 Uiso 1 1 calc R U . . .
H11B H 1.201945 0.420398 0.623066 0.066 Uiso 1 1 calc R U . . .
C12 C 1.1597(3) 0.5978(2) 0.59780(10) 0.0516(5) Uani 1 1 d . . . . .
H12A H 1.056397 0.549110 0.561875 0.062 Uiso 1 1 calc R U . . .
H12B H 1.127430 0.679066 0.618867 0.062 Uiso 1 1 calc R U . . .
C13 C 1.3689(3) 0.4793(2) 0.74539(10) 0.0559(5) Uani 1 1 d . . . . .
H13A H 1.413301 0.403555 0.724749 0.067 Uiso 1 1 calc R U . . .
H13B H 1.245661 0.441264 0.754771 0.067 Uiso 1 1 calc R U . . .
C14 C 1.5062(3) 0.5520(3) 0.80820(10) 0.0624(6) Uani 1 1 d . . . . .
H14A H 1.635496 0.564884 0.801269 0.075 Uiso 1 1 calc R U . . .
H14B H 1.485671 0.641940 0.822551 0.075 Uiso 1 1 calc R U . . .
C15 C 1.4787(4) 0.4687(3) 0.85969(11) 0.0691(7) Uani 1 1 d . . . . .
H15A H 1.346851 0.449775 0.864096 0.083 Uiso 1 1 calc R U . . .
H15B H 1.508369 0.381452 0.846614 0.083 Uiso 1 1 calc R U . . .
C16 C 1.7665(4) 0.5163(3) 0.94673(12) 0.0750(8) Uani 1 1 d . . . . .
C17 C 1.7191(4) 0.6909(3) 1.01591(12) 0.0703(7) Uani 1 1 d . . . . .
C18 C 1.7299(5) 0.7979(3) 1.06661(16) 0.0922(9) Uani 1 1 d . . . . .
H18 H 1.831366 0.825840 1.101670 0.111 Uiso 1 1 calc R U . . .
C19 C 1.5843(7) 0.8608(4) 1.0628(2) 0.1192(13) Uani 1 1 d . . . . .
H19 H 1.586812 0.932636 1.096365 0.143 Uiso 1 1 calc R U . . .
C20 C 1.4338(6) 0.8210(4) 1.0108(2) 0.1179(13) Uani 1 1 d . . . . .
H20 H 1.338582 0.867397 1.009909 0.142 Uiso 1 1 calc R U . . .
C21 C 1.4216(5) 0.7140(4) 0.95994(16) 0.0905(9) Uani 1 1 d . . . . .
H21 H 1.320146 0.686531 0.924887 0.109 Uiso 1 1 calc R U . . .
C22 C 1.5672(4) 0.6499(3) 0.96380(12) 0.0682(7) Uani 1 1 d . . . . .
Cl1 Cl 1.20027(8) 1.26113(6) 0.49944(3) 0.06285(19) Uani 1 1 d . . . . .
N1 N 1.2702(2) 0.76671(17) 0.42603(9) 0.0458(4) Uani 1 1 d . . . . .
H1N H 1.273(3) 0.759(2) 0.3861(13) 0.060(7) Uiso 1 1 d . . . . .
N2 N 1.3155(2) 0.72230(16) 0.52377(7) 0.0437(4) Uani 1 1 d . . . . .
N3 N 1.3484(2) 0.57292(19) 0.69996(8) 0.0454(4) Uani 1 1 d . . . . .
H3N H 1.320(3) 0.651(3) 0.7221(12) 0.062(7) Uiso 1 1 d . . . . .
N4 N 1.5993(3) 0.5416(2) 0.92169(9) 0.0679(6) Uani 1 1 d . . . . .
N5 N 1.8388(4) 0.6076(3) 1.00390(10) 0.0765(7) Uani 1 1 d . . . . .
H5N H 1.948(5) 0.604(3) 1.0300(17) 0.105(11) Uiso 1 1 d . . . . .
O1 O 1.3119(2) 0.55205(15) 0.43550(7) 0.0538(4) Uani 1 1 d . . . . .
O2 O 1.8387(3) 0.4280(3) 0.92123(9) 0.1001(7) Uani 1 1 d . . . . .
C23 C 1.1399(9) 0.7849(6) 0.7821(3) 0.0796(16) Uani 0.776(4) 1 d . U P A 1
O3 O 1.2447(5) 0.8174(5) 0.74555(19) 0.1012(12) Uani 0.776(4) 1 d . U P A 1
O4 O 1.1400(7) 0.6839(5) 0.8091(3) 0.1240(15) Uani 0.776(4) 1 d . U P A 1
C23D C 1.157(3) 0.828(2) 0.7695(11) 0.074(3) Uani 0.224(4) 1 d D U P A 2
O4D O 1.184(2) 0.7114(13) 0.7815(5) 0.075(3) Uani 0.224(4) 1 d . U P A 2
O3D O 1.232(2) 0.8879(12) 0.7329(6) 0.096(4) Uani 0.224(4) 1 d . U P A 2
C24 C 1.0023(4) 0.8677(3) 0.79637(15) 0.0714(10) Uani 0.776(4) 1 d G U P A 1
C25 C 0.9114(4) 0.8548(3) 0.84821(14) 0.0805(10) Uani 0.776(4) 1 d G U P A 1
H25 H 0.940308 0.797130 0.875386 0.097 Uiso 0.776(4) 1 calc R U P A 1
C26 C 0.7775(5) 0.9279(3) 0.85942(15) 0.0965(12) Uani 0.776(4) 1 d G U P A 1
H26 H 0.716753 0.919228 0.894104 0.116 Uiso 0.776(4) 1 calc R U P A 1
C27 C 0.7344(4) 1.0140(3) 0.81880(17) 0.1079(14) Uani 0.776(4) 1 d G U P A 1
H27 H 0.644753 1.062985 0.826302 0.129 Uiso 0.776(4) 1 calc R U P A 1
N6 N 0.8252(4) 1.0270(3) 0.76696(15) 0.1013(11) Uani 0.776(4) 1 d G U P A 1
C28 C 0.9591(4) 0.9539(3) 0.75575(13) 0.0859(11) Uani 0.776(4) 1 d G U P A 1
H28 H 1.019864 0.962548 0.721062 0.103 Uiso 0.776(4) 1 calc R U P A 1
C24D C 1.0153(17) 0.8686(13) 0.8075(6) 0.078(2) Uani 0.224(4) 1 d DG U P A 2
C28D C 0.9996(15) 0.8440(11) 0.8686(5) 0.088(2) Uani 0.224(4) 1 d G U P A 2
H28D H 1.066972 0.787660 0.886282 0.106 Uiso 0.224(4) 1 calc R U P A 2
N6D N 0.8832(15) 0.9035(10) 0.9034(4) 0.106(2) Uani 0.224(4) 1 d G U P A 2
C27D C 0.7825(16) 0.9876(12) 0.8770(6) 0.103(2) Uani 0.224(4) 1 d G U P A 2
H27D H 0.704577 1.027450 0.900273 0.124 Uiso 0.224(4) 1 calc R U P A 2
C26D C 0.7982(16) 1.0123(12) 0.8159(6) 0.090(2) Uani 0.224(4) 1 d G U P A 2
H26D H 0.730795 1.068609 0.798284 0.108 Uiso 0.224(4) 1 calc R U P A 2
C25D C 0.9146(17) 0.9528(13) 0.7812(5) 0.088(2) Uani 0.224(4) 1 d G U P A 2
H25D H 0.925102 0.969293 0.740293 0.106 Uiso 0.224(4) 1 calc R U P A 2
O1W O 0.7275(5) 0.2376(3) 0.70617(11) 0.1305(10) Uani 1 1 d D . . . .
H1W H 0.768(7) 0.299(4) 0.7425(15) 0.196 Uiso 1 1 d D U . . .
H2W H 0.835(4) 0.222(6) 0.698(3) 0.196 Uiso 1 1 d D U . . .
O2W O 0.9416(5) 0.4431(4) 0.80281(14) 0.1511(13) Uani 1 1 d D . . . .
H3W H 0.904(8) 0.431(6) 0.8381(16) 0.227 Uiso 1 1 d D U . . .
H4W H 1.032(7) 0.517(4) 0.812(3) 0.227 Uiso 1 1 d D U . . .
O3W O 1.3863(8) 0.1417(6) 0.7494(2) 0.211(4) Uani 0.805(12) 1 d . . P B 1

loop_
_atom_site_aniso_label
_atom_site_aniso_U_11
_atom_site_aniso_U_22
_atom_site_aniso_U_33
_atom_site_aniso_U_23
_atom_site_aniso_U_13
_atom_site_aniso_U_12
C1 0.0373(10) 0.0438(10) 0.0607(12) 0.0116(9) 0.0073(9) 0.0063(8)
C2 0.0416(10) 0.0458(11) 0.0497(11) 0.0143(9) 0.0058(8) 0.0065(8)
C3 0.0353(9) 0.0425(10) 0.0420(10) 0.0072(8) 0.0054(7) 0.0037(7)
C4 0.0364(9) 0.0450(10) 0.0410(10) 0.0076(8) 0.0063(7) 0.0067(8)
C5 0.0532(12) 0.0519(12) 0.0429(10) 0.0056(9) 0.0078(9) 0.0137(9)
C6 0.0512(12) 0.0468(11) 0.0544(12) 0.0014(9) 0.0090(9) 0.0121(9)
C7 0.0420(10) 0.0450(10) 0.0389(9) 0.0063(8) 0.0052(8) 0.0078(8)
C8 0.0495(11) 0.0449(10) 0.0372(9) 0.0116(8) 0.0057(8) 0.0127(8)
C9 0.0425(11) 0.0587(12) 0.0470(11) 0.0148(9) 0.0041(8) 0.0068(9)
C10 0.0446(11) 0.0668(13) 0.0417(10) 0.0149(9) 0.0077(8) 0.0175(10)
C11 0.0525(12) 0.0628(13) 0.0431(11) 0.0167(10) 0.0009(9) 0.0017(10)
C12 0.0447(11) 0.0622(13) 0.0430(10) 0.0169(9) 0.0003(8) 0.0052(9)
C13 0.0644(14) 0.0637(14) 0.0432(11) 0.0197(10) 0.0084(10) 0.0191(11)
C14 0.0593(14) 0.0852(17) 0.0446(11) 0.0258(11) 0.0045(10) 0.0172(12)
C15 0.0741(16) 0.0878(18) 0.0451(12) 0.0264(12) 0.0015(11) 0.0177(13)
C16 0.0794(18) 0.108(2) 0.0429(12) 0.0264(14) 0.0039(12) 0.0324(16)
C17 0.0785(18) 0.0769(17) 0.0566(14) 0.0248(13) 0.0094(12) 0.0170(14)
C18 0.103(2) 0.084(2) 0.0767(19) 0.0094(16) 0.0007(17) 0.0157(18)
C19 0.138(4) 0.106(3) 0.108(3) -0.003(2) 0.007(3) 0.051(3)
C20 0.126(3) 0.119(3) 0.114(3) 0.011(3) 0.011(3) 0.061(3)
C21 0.093(2) 0.106(2) 0.0774(19) 0.0246(18) 0.0075(16) 0.0363(19)
C22 0.0747(17) 0.0788(17) 0.0552(14) 0.0290(13) 0.0110(12) 0.0183(14)
Cl1 0.0611(4) 0.0465(3) 0.0826(4) 0.0155(3) 0.0137(3) 0.0161(2)
N1 0.0522(10) 0.0468(9) 0.0353(8) 0.0071(7) 0.0062(7) 0.0092(7)
N2 0.0505(9) 0.0433(9) 0.0364(8) 0.0076(6) 0.0066(7) 0.0122(7)
N3 0.0488(9) 0.0542(10) 0.0348(8) 0.0108(7) 0.0066(7) 0.0163(8)
N4 0.0720(13) 0.0919(15) 0.0433(10) 0.0258(10) 0.0027(9) 0.0254(11)
N5 0.0764(15) 0.0992(18) 0.0506(12) 0.0190(11) -0.0034(11) 0.0244(13)
O1 0.0650(9) 0.0472(8) 0.0472(8) 0.0038(6) 0.0100(7) 0.0157(7)
O2 0.1044(16) 0.147(2) 0.0521(11) 0.0052(12) -0.0045(10) 0.0640(15)
C23 0.080(3) 0.074(4) 0.079(3) -0.008(3) 0.006(2) 0.032(3)
O3 0.094(2) 0.127(3) 0.092(2) 0.005(2) 0.0297(18) 0.054(2)
O4 0.142(4) 0.106(3) 0.146(4) 0.032(3) 0.029(3) 0.071(3)
C23D 0.080(5) 0.061(6) 0.082(5) 0.002(5) 0.018(4) 0.024(5)
O4D 0.111(7) 0.062(6) 0.068(6) 0.027(4) 0.048(5) 0.027(5)
O3D 0.165(10) 0.072(6) 0.084(6) 0.040(5) 0.069(6) 0.052(6)
C24 0.0665(19) 0.0609(18) 0.082(2) 0.0004(17) 0.0138(17) 0.0176(15)
C25 0.084(2) 0.0695(19) 0.092(2) 0.0126(18) 0.0279(19) 0.0245(18)
C26 0.094(3) 0.091(3) 0.119(3) 0.019(2) 0.051(2) 0.035(2)
C27 0.101(3) 0.113(3) 0.136(3) 0.028(2) 0.056(2) 0.056(2)
N6 0.109(2) 0.098(2) 0.125(3) 0.038(2) 0.043(2) 0.0570(19)
C28 0.085(2) 0.086(2) 0.098(3) 0.018(2) 0.035(2) 0.0326(19)
C24D 0.077(4) 0.066(4) 0.090(4) 0.000(3) 0.023(3) 0.026(3)
C28D 0.084(5) 0.075(4) 0.099(4) -0.002(4) 0.029(4) 0.017(4)
N6D 0.101(5) 0.096(5) 0.118(5) 0.005(4) 0.035(4) 0.023(4)
C27D 0.097(4) 0.095(5) 0.125(4) 0.014(4) 0.039(4) 0.037(4)
C26D 0.082(4) 0.093(4) 0.121(4) 0.017(4) 0.047(4) 0.058(3)
C25D 0.083(4) 0.082(4) 0.109(4) 0.012(3) 0.034(3) 0.038(3)
O1W 0.200(3) 0.120(2) 0.0609(13) 0.0156(13) 0.0316(16) 0.020(2)
O2W 0.136(3) 0.192(3) 0.0947(18) -0.022(2) 0.0488(17) 0.002(2)
O3W 0.227(6) 0.218(6) 0.134(4) -0.013(3) 0.056(4) -0.027(4)

loop_
_atom_type_symbol
_atom_type_description
_atom_type_scat_dispersion_real
_atom_type_scat_dispersion_imag
_atom_type_scat_source
C C 0.0033 0.0016 'International Tables Vol C Tables 4.2.6.8 and 6.1.1.4'
H H 0.0000 0.0000 'International Tables Vol C Tables 4.2.6.8 and 6.1.1.4'
N N 0.0061 0.0033 'International Tables Vol C Tables 4.2.6.8 and 6.1.1.4'
O O 0.0106 0.0060 'International Tables Vol C Tables 4.2.6.8 and 6.1.1.4'
Cl Cl 0.1484 0.1585 'International Tables Vol C Tables 4.2.6.8 and 6.1.1.4'

loop_
_geom_angle_atom_site_label_1
_geom_angle_atom_site_label_2
_geom_angle_atom_site_label_3
_geom_angle
_geom_angle_site_symmetry_1
_geom_angle_site_symmetry_3
_geom_angle_publ_flag
C6 C1 C2 122.60(19) . . ?
C6 C1 Cl1 119.76(17) . . ?
C2 C1 Cl1 117.65(16) . . ?
C1 C2 C3 116.58(19) . . ?
C1 C2 H2 121.7 . . ?
C3 C2 H2 121.7 . . ?
N1 C3 C2 130.71(18) . . ?
N1 C3 C4 107.46(17) . . ?
C2 C3 C4 121.82(18) . . ?
C5 C4 C3 120.65(18) . . ?
C5 C4 N2 132.94(18) . . ?
C3 C4 N2 106.41(16) . . ?
C4 C5 C6 117.97(19) . . ?
C4 C5 H5 121.0 . . ?
C6 C5 H5 121.0 . . ?
C1 C6 C5 120.4(2) . . ?
C1 C6 H6 119.8 . . ?
C5 C6 H6 119.8 . . ?
O1 C7 N1 127.36(18) . . ?
O1 C7 N2 126.17(18) . . ?
N1 C7 N2 106.45(17) . . ?
N2 C8 C12 111.39(16) . . ?
N2 C8 C9 113.66(16) . . ?
C12 C8 C9 110.11(16) . . ?
N2 C8 H8 107.1 . . ?
C12 C8 H8 107.1 . . ?
C9 C8 H8 107.1 . . ?
C10 C9 C8 110.21(17) . . ?
C10 C9 H9A 109.6 . . ?
C8 C9 H9A 109.6 . . ?
C10 C9 H9B 109.6 . . ?
C8 C9 H9B 109.6 . . ?
H9A C9 H9B 108.1 . . ?
N3 C10 C9 111.81(16) . . ?
N3 C10 H10A 109.3 . . ?
C9 C10 H10A 109.3 . . ?
N3 C10 H10B 109.3 . . ?
C9 C10 H10B 109.3 . . ?
H10A C10 H10B 107.9 . . ?
N3 C11 C12 111.75(17) . . ?
N3 C11 H11A 109.3 . . ?
C12 C11 H11A 109.3 . . ?
N3 C11 H11B 109.3 . . ?
C12 C11 H11B 109.3 . . ?
H11A C11 H11B 107.9 . . ?
C8 C12 C11 110.88(17) . . ?
C8 C12 H12A 109.5 . . ?
C11 C12 H12A 109.5 . . ?
C8 C12 H12B 109.5 . . ?
C11 C12 H12B 109.5 . . ?
H12A C12 H12B 108.1 . . ?
N3 C13 C14 112.40(19) . . ?
N3 C13 H13A 109.1 . . ?
C14 C13 H13A 109.1 . . ?
N3 C13 H13B 109.1 . . ?
C14 C13 H13B 109.1 . . ?
H13A C13 H13B 107.9 . . ?
C15 C14 C13 110.4(2) . . ?
C15 C14 H14A 109.6 . . ?
C13 C14 H14A 109.6 . . ?
C15 C14 H14B 109.6 . . ?
C13 C14 H14B 109.6 . . ?
H14A C14 H14B 108.1 . . ?
N4 C15 C14 111.3(2) . . ?
N4 C15 H15A 109.4 . . ?
C14 C15 H15A 109.4 . . ?
N4 C15 H15B 109.4 . . ?
C14 C15 H15B 109.4 . . ?
H15A C15 H15B 108.0 . . ?
O2 C16 N5 126.9(3) . . ?
O2 C16 N4 126.1(3) . . ?
N5 C16 N4 107.0(3) . . ?
N5 C17 C18 132.1(3) . . ?
N5 C17 C22 106.7(2) . . ?
C18 C17 C22 121.2(3) . . ?
C19 C18 C17 116.8(3) . . ?
C19 C18 H18 121.6 . . ?
C17 C18 H18 121.6 . . ?
C18 C19 C20 122.2(4) . . ?
C18 C19 H19 118.9 . . ?
C20 C19 H19 118.9 . . ?
C19 C20 C21 121.4(4) . . ?
C19 C20 H20 119.3 . . ?
C21 C20 H20 119.3 . . ?
C22 C21 C20 116.6(3) . . ?
C22 C21 H21 121.7 . . ?
C20 C21 H21 121.7 . . ?
C21 C22 C17 121.8(3) . . ?
C21 C22 N4 131.3(3) . . ?
C17 C22 N4 106.9(2) . . ?
C7 N1 C3 110.42(17) . . ?
C7 N1 H1N 121.9(17) . . ?
C3 N1 H1N 127.0(17) . . ?
C7 N2 C4 109.25(15) . . ?
C7 N2 C8 121.22(16) . . ?
C4 N2 C8 129.41(16) . . ?
C13 N3 C11 110.35(16) . . ?
C13 N3 C10 111.75(16) . . ?
C11 N3 C10 110.99(16) . . ?
C13 N3 H3N 108.3(15) . . ?
C11 N3 H3N 106.5(15) . . ?
C10 N3 H3N 108.8(15) . . ?
C16 N4 C22 109.2(2) . . ?
C16 N4 C15 124.7(2) . . ?
C22 N4 C15 126.0(2) . . ?
C16 N5 C17 110.2(2) . . ?
C16 N5 H5N 121(2) . . ?
C17 N5 H5N 129(2) . . ?
O3 C23 O4 123.7(6) . . ?
O3 C23 C24 118.8(5) . . ?
O4 C23 C24 117.5(5) . . ?
O3D C23D O4D 124.1(12) . . ?
O3D C23D C24D 127.2(16) . . ?
O4D C23D C24D 108.7(14) . . ?
C25 C24 C28 120.0 . . ?
C25 C24 C23 120.5(3) . . ?
C28 C24 C23 119.5(3) . . ?
C24 C25 C26 120.0 . . ?
C24 C25 H25 120.0 . . ?
C26 C25 H25 120.0 . . ?
C25 C26 C27 120.0 . . ?
C25 C26 H26 120.0 . . ?
C27 C26 H26 120.0 . . ?
N6 C27 C26 120.0 . . ?
N6 C27 H27 120.0 . . ?
C26 C27 H27 120.0 . . ?
C27 N6 C28 120.0 . . ?
N6 C28 C24 120.0 . . ?
N6 C28 H28 120.0 . . ?
C24 C28 H28 120.0 . . ?
C28D C24D C25D 120.0 . . ?
C28D C24D C23D 124.9(12) . . ?
C25D C24D C23D 114.5(11) . . ?
C24D C28D N6D 120.0 . . ?
C24D C28D H28D 120.0 . . ?
N6D C28D H28D 120.0 . . ?
C28D N6D C27D 120.0 . . ?
C26D C27D N6D 120.0 . . ?
C26D C27D H27D 120.0 . . ?
N6D C27D H27D 120.0 . . ?
C27D C26D C25D 120.0 . . ?
C27D C26D H26D 120.0 . . ?
C25D C26D H26D 120.0 . . ?
C26D C25D C24D 120.0 . . ?
C26D C25D H25D 120.0 . . ?
C24D C25D H25D 120.0 . . ?
H1W O1W H2W 101(2) . . ?
H3W O2W H4W 108(3) . . ?

loop_
_geom_bond_atom_site_label_1
_geom_bond_atom_site_label_2
_geom_bond_distance
_geom_bond_site_symmetry_2
_geom_bond_publ_flag
C1 C6 1.378(3) . ?
C1 C2 1.382(3) . ?
C1 Cl1 1.742(2) . ?
C2 C3 1.383(3) . ?
C2 H2 0.9300 . ?
C3 N1 1.380(3) . ?
C3 C4 1.398(3) . ?
C4 C5 1.376(3) . ?
C4 N2 1.399(2) . ?
C5 C6 1.396(3) . ?
C5 H5 0.9300 . ?
C6 H6 0.9300 . ?
C7 O1 1.221(2) . ?
C7 N1 1.364(3) . ?
C7 N2 1.392(2) . ?
C8 N2 1.459(2) . ?
C8 C12 1.513(3) . ?
C8 C9 1.520(3) . ?
C8 H8 0.9800 . ?
C9 C10 1.509(3) . ?
C9 H9A 0.9700 . ?
C9 H9B 0.9700 . ?
C10 N3 1.497(3) . ?
C10 H10A 0.9700 . ?
C10 H10B 0.9700 . ?
C11 N3 1.495(3) . ?
C11 C12 1.515(3) . ?
C11 H11A 0.9700 . ?
C11 H11B 0.9700 . ?
C12 H12A 0.9700 . ?
C12 H12B 0.9700 . ?
C13 N3 1.489(3) . ?
C13 C14 1.514(3) . ?
C13 H13A 0.9700 . ?
C13 H13B 0.9700 . ?
C14 C15 1.512(3) . ?
C14 H14A 0.9700 . ?
C14 H14B 0.9700 . ?
C15 N4 1.454(3) . ?
C15 H15A 0.9700 . ?
C15 H15B 0.9700 . ?
C16 O2 1.237(3) . ?
C16 N5 1.357(4) . ?
C16 N4 1.365(3) . ?
C17 N5 1.378(4) . ?
C17 C18 1.381(4) . ?
C17 C22 1.388(4) . ?
C18 C19 1.368(5) . ?
C18 H18 0.9300 . ?
C19 C20 1.381(5) . ?
C19 H19 0.9300 . ?
C20 C21 1.381(5) . ?
C20 H20 0.9300 . ?
C21 C22 1.376(4) . ?
C21 H21 0.9300 . ?
C22 N4 1.390(3) . ?
N1 H1N 0.85(3) . ?
N3 H3N 0.94(3) . ?
N5 H5N 0.92(4) . ?
C23 O3 1.215(7) . ?
C23 O4 1.265(7) . ?
C23 C24 1.494(6) . ?
C23D O3D 1.20(2) . ?
C23D O4D 1.31(2) . ?
C23D C24D 1.504(10) . ?
C24 C25 1.3900 . ?
C24 C28 1.3900 . ?
C25 C26 1.3900 . ?
C25 H25 0.9300 . ?
C26 C27 1.3900 . ?
C26 H26 0.9300 . ?
C27 N6 1.3900 . ?
C27 H27 0.9300 . ?
N6 C28 1.3900 . ?
C28 H28 0.9300 . ?
C24D C28D 1.3900 . ?
C24D C25D 1.3900 . ?
C28D N6D 1.3900 . ?
C28D H28D 0.9300 . ?
N6D C27D 1.3900 . ?
C27D C26D 1.3900 . ?
C27D H27D 0.9300 . ?
C26D C25D 1.3900 . ?
C26D H26D 0.9300 . ?
C25D H25D 0.9300 . ?
O1W H1W 0.875(10) . ?
O1W H2W 0.879(10) . ?
O2W H3W 0.863(10) . ?
O2W H4W 0.857(10) . ?

loop_
_geom_hbond_atom_site_label_D
_geom_hbond_atom_site_label_H
_geom_hbond_atom_site_label_A
_geom_hbond_distance_DH
_geom_hbond_distance_HA
_geom_hbond_distance_DA
_geom_hbond_angle_DHA
_geom_hbond_site_symmetry_A
_geom_hbond_publ_flag
N1 H1N O1W 0.85(3) 1.98(3) 2.825(3) 173(2) 2_766 yes
N3 H3N O3^a 0.94(3) 1.92(3) 2.831(4) 165(2) . yes
N3 H3N O4^a 0.94(3) 2.47(3) 3.172(6) 132.2(19) . yes
N3 H3N O4D^b 0.94(3) 1.85(3) 2.660(12) 144(2) . yes
N3 H3N O3D^b 0.94(3) 2.63(3) 3.496(12) 155.0(19) . yes
N5 H5N O2 0.92(4) 1.87(4) 2.790(3) 172(3) 2_967 yes
O1W H1W O2W 0.875(10) 1.86(2) 2.686(4) 156(5) . yes
O2W H3W O2 0.863(10) 1.915(14) 2.772(4) 172(6) 1_455 yes
O2W H4W O4^a 0.857(10) 1.73(3) 2.532(7) 156(7) . yes
O2W H4W O4D^b 0.857(10) 2.30(3) 3.063(13) 149(6) . yes

loop_
_geom_torsion_atom_site_label_1
_geom_torsion_atom_site_label_2
_geom_torsion_atom_site_label_3
_geom_torsion_atom_site_label_4
_geom_torsion
_geom_torsion_site_symmetry_1
_geom_torsion_site_symmetry_2
_geom_torsion_site_symmetry_3
_geom_torsion_site_symmetry_4
_geom_torsion_publ_flag
C6 C1 C2 C3 -0.4(3) . . . . ?
Cl1 C1 C2 C3 179.68(14) . . . . ?
C1 C2 C3 N1 178.72(19) . . . . ?
C1 C2 C3 C4 -0.2(3) . . . . ?
N1 C3 C4 C5 -178.24(18) . . . . ?
C2 C3 C4 C5 0.9(3) . . . . ?
N1 C3 C4 N2 1.1(2) . . . . ?
C2 C3 C4 N2 -179.73(17) . . . . ?
C3 C4 C5 C6 -1.0(3) . . . . ?
N2 C4 C5 C6 179.8(2) . . . . ?
C2 C1 C6 C5 0.3(3) . . . . ?
Cl1 C1 C6 C5 -179.78(16) . . . . ?
C4 C5 C6 C1 0.4(3) . . . . ?
N2 C8 C9 C10 -177.29(17) . . . . ?
C12 C8 C9 C10 56.9(2) . . . . ?
C8 C9 C10 N3 -57.0(2) . . . . ?
N2 C8 C12 C11 176.52(16) . . . . ?
C9 C8 C12 C11 -56.4(2) . . . . ?
N3 C11 C12 C8 55.8(2) . . . . ?
N3 C13 C14 C15 162.7(2) . . . . ?
C13 C14 C15 N4 -175.7(2) . . . . ?
N5 C17 C18 C19 179.3(4) . . . . ?
C22 C17 C18 C19 0.0(5) . . . . ?
C17 C18 C19 C20 -0.6(6) . . . . ?
C18 C19 C20 C21 0.8(7) . . . . ?
C19 C20 C21 C22 -0.3(6) . . . . ?
C20 C21 C22 C17 -0.3(5) . . . . ?
C20 C21 C22 N4 -179.4(3) . . . . ?
N5 C17 C22 C21 -179.0(3) . . . . ?
C18 C17 C22 C21 0.5(4) . . . . ?
N5 C17 C22 N4 0.3(3) . . . . ?
C18 C17 C22 N4 179.8(3) . . . . ?
O1 C7 N1 C3 178.83(19) . . . . ?
N2 C7 N1 C3 0.2(2) . . . . ?
C2 C3 N1 C7 -179.85(19) . . . . ?
C4 C3 N1 C7 -0.8(2) . . . . ?
O1 C7 N2 C4 -178.13(19) . . . . ?
N1 C7 N2 C4 0.6(2) . . . . ?
O1 C7 N2 C8 -1.7(3) . . . . ?
N1 C7 N2 C8 177.01(16) . . . . ?
C5 C4 N2 C7 178.2(2) . . . . ?
C3 C4 N2 C7 -1.1(2) . . . . ?
C5 C4 N2 C8 2.1(3) . . . . ?
C3 C4 N2 C8 -177.12(18) . . . . ?
C12 C8 N2 C7 -106.5(2) . . . . ?
C9 C8 N2 C7 128.44(19) . . . . ?
C12 C8 N2 C4 69.2(2) . . . . ?
C9 C8 N2 C4 -55.9(3) . . . . ?
C14 C13 N3 C11 -167.99(19) . . . . ?
C14 C13 N3 C10 68.0(2) . . . . ?
C12 C11 N3 C13 -179.35(18) . . . . ?
C12 C11 N3 C10 -54.9(2) . . . . ?
C9 C10 N3 C13 179.49(17) . . . . ?
C9 C10 N3 C11 55.8(2) . . . . ?
O2 C16 N4 C22 -179.0(3) . . . . ?
N5 C16 N4 C22 0.0(3) . . . . ?
O2 C16 N4 C15 -0.8(5) . . . . ?
N5 C16 N4 C15 178.2(2) . . . . ?
C21 C22 N4 C16 179.1(3) . . . . ?
C17 C22 N4 C16 -0.2(3) . . . . ?
C21 C22 N4 C15 0.9(5) . . . . ?
C17 C22 N4 C15 -178.4(2) . . . . ?
C14 C15 N4 C16 -100.7(3) . . . . ?
C14 C15 N4 C22 77.2(3) . . . . ?
O2 C16 N5 C17 179.2(3) . . . . ?
N4 C16 N5 C17 0.2(3) . . . . ?
C18 C17 N5 C16 -179.8(3) . . . . ?
C22 C17 N5 C16 -0.4(3) . . . . ?
O3 C23 C24 C25 -165.3(4) . . . . ?
O4 C23 C24 C25 14.8(7) . . . . ?
O3 C23 C24 C28 17.5(7) . . . . ?
O4 C23 C24 C28 -162.4(4) . . . . ?
C28 C24 C25 C26 0.0 . . . . ?
C23 C24 C25 C26 -177.2(4) . . . . ?
C24 C25 C26 C27 0.0 . . . . ?
C25 C26 C27 N6 0.0 . . . . ?
C26 C27 N6 C28 0.0 . . . . ?
C27 N6 C28 C24 0.0 . . . . ?
C25 C24 C28 N6 0.0 . . . . ?
C23 C24 C28 N6 177.3(4) . . . . ?
O3D C23D C24D C28D -147(2) . . . . ?
O4D C23D C24D C28D 34(2) . . . . ?
O3D C23D C24D C25D 24(3) . . . . ?
O4D C23D C24D C25D -154.6(15) . . . . ?
C25D C24D C28D N6D 0.0 . . . . ?
C23D C24D C28D N6D 170.6(16) . . . . ?
C24D C28D N6D C27D 0.0 . . . . ?
C28D N6D C27D C26D 0.0 . . . . ?
N6D C27D C26D C25D 0.0 . . . . ?
C27D C26D C25D C24D 0.0 . . . . ?
C28D C24D C25D C26D 0.0 . . . . ?
C23D C24D C25D C26D -171.5(15) . . . . ?
